data_7036409
loop_
_publ_author_name
'Maisuls, Iv\'an'
'Wolcan, Ezequiel'
'Piro, Oscar E.'
'Etcheverr\'ia, Gustavo A'
'Petroselli, Gabriela'
'Erra-Ballsels, Rosa'
'Cabrerizo, Franco M.'
'Ruiz, Gustavo T.'

_publ_section_title
;
 Norharmane rhenium(i) polypyridyl complexes: synthesis, structural and
 spectroscopic characterization.
;
_journal_issue 39
_journal_name_full 'Dalton transactions (Cambridge, England : 2003)'
_journal_page_first 17064
_journal_page_last 17074
_journal_paper_doi 10.1039/c5dt02790j
_journal_volume 44
_journal_year 2015
_chemical_formula_sum 'C25 H16 F3 N4 O6 Re S'
_chemical_formula_weight 743.68
_chemical_name_systematic "fac-tricarbonyl(2,2' bipyridine)(9H-pyrido[3,4-b]indole)rhenium(I) trifluoromethanesulfonate"
_space_group_crystal_system trigonal
_space_group_IT_number 144
_space_group_name_Hall 'P 31'
_space_group_name_H-M_alt 'P 31'
_symmetry_space_group_name_Hall 'P 31'
_symmetry_space_group_name_H-M 'P 31'
_atom_sites_solution_hydrogens geom
_atom_sites_solution_primary direct
_atom_sites_solution_secondary difmap
_audit_creation_method SHELXL-2014
_audit_update_record
;
2015-08-14 deposited with the CCDC.
2015-09-07 downloaded from the CCDC.
;
_cell_angle_alpha 90
_cell_angle_beta 90
_cell_angle_gamma 120
_cell_formula_units_Z 3
_cell_length_a 15.1660(9)
_cell_length_b 15.1660(9)
_cell_length_c 9.9800(7)
_cell_measurement_reflns_used 15861
_cell_measurement_temperature 295(2)
_cell_measurement_theta_max 27.103
_cell_measurement_theta_min 2.546
_cell_volume 1987.9(2)
_computing_cell_refinement 'HKL Scalepack (Otwinowski & Minor 1997)'
_computing_data_collection 'Collect (Bruker AXS BV, 1997-2004)'
_computing_data_reduction 'HKL Denzo and Scalepack (Otwinowski & Minor 1997)'
_computing_molecular_graphics 'ORTEP-3 (Farrugia, 1997)'
_computing_publication_material 'SHELXL-2014 (Sheldrick, 2014)'
_computing_structure_refinement 'SHELXL-2014 (Sheldrick, 2014)'
_computing_structure_solution 'SHELXS-2014 (Sheldrick, 2014)'
_diffrn_ambient_temperature 295(2)
_diffrn_detector_area_resol_mean 9
_diffrn_measured_fraction_theta_full 0.998
_diffrn_measured_fraction_theta_max 0.998
_diffrn_measurement_device '95mm CCD camera on \k-goniostat'
_diffrn_measurement_device_type KappaCCD
_diffrn_radiation_monochromator 'horizonally mounted graphite crystal'
_diffrn_radiation_source 'fine-focus sealed tube'
_diffrn_radiation_type MoK\a
_diffrn_radiation_wavelength 0.71073
_diffrn_reflns_av_R_equivalents 0.0624
_diffrn_reflns_av_unetI/netI 0.0694
_diffrn_reflns_laue_measured_fraction_full 0.998
_diffrn_reflns_laue_measured_fraction_max 0.998
_diffrn_reflns_limit_h_max 18
_diffrn_reflns_limit_h_min -18
_diffrn_reflns_limit_k_max 18
_diffrn_reflns_limit_k_min -18
_diffrn_reflns_limit_l_max 12
_diffrn_reflns_limit_l_min -12
_diffrn_reflns_number 10339
_diffrn_reflns_point_group_measured_fraction_full 0.985
_diffrn_reflns_point_group_measured_fraction_max 0.984
_diffrn_reflns_theta_full 25.242
_diffrn_reflns_theta_max 25.995
_diffrn_reflns_theta_min 2.686
_exptl_absorpt_coefficient_mu 4.6900
_exptl_absorpt_correction_T_max 0.7808
_exptl_absorpt_correction_T_min 0.5149
_exptl_absorpt_correction_type gaussian
_exptl_absorpt_process_details
;
a grid of  8 x 8 x 8 = 512 sampling points was used
;
_exptl_crystal_colour yellow
_exptl_crystal_density_diffrn 1.864
_exptl_crystal_description fragment
_exptl_crystal_F_000 1080
_exptl_crystal_recrystallization_method 'Re-crystallisation from solvent: Dichlomethane, iso-octane'
_exptl_crystal_size_max 0.211
_exptl_crystal_size_mid 0.066
_exptl_crystal_size_min 0.059
_refine_diff_density_max 1.444
_refine_diff_density_min -1.038
_refine_diff_density_rms 0.128
_refine_ls_abs_structure_details
;
 Flack x determined using 1693 quotients [(I+)-(I-)]/[(I+)+(I-)]
 (Parsons, Flack and Wagner, Acta Cryst. B69 (2013) 249-259).
;
_refine_ls_abs_structure_Flack -0.021(15)
_refine_ls_extinction_coef 0.029(2)
_refine_ls_extinction_expression Fc^*^=kFc[1+0.001xFc^2^\l^3^/sin(2\q)]^-1/4^
_refine_ls_extinction_method SHELXL
_refine_ls_goodness_of_fit_ref 0.984
_refine_ls_hydrogen_treatment constr
_refine_ls_matrix_type full
_refine_ls_number_parameters 357
_refine_ls_number_reflns 5145
_refine_ls_number_restraints 1
_refine_ls_restrained_S_all 0.984
_refine_ls_R_factor_all 0.0648
_refine_ls_R_factor_gt 0.0537
_refine_ls_shift/su_max 0.000
_refine_ls_shift/su_mean 0.000
_refine_ls_structure_factor_coef Fsqd
_refine_ls_weighting_details 'w=1/[\s^2^(Fo^2^)+(0.0917P)^2^] where P=(Fo^2^+2Fc^2^)/3'
_refine_ls_weighting_scheme calc
_refine_ls_wR_factor_gt 0.1390
_refine_ls_wR_factor_ref 0.1457
_reflns_Friedel_coverage 0.972
_reflns_friedel_fraction_full 0.972
_reflns_friedel_fraction_max 0.970
_reflns_number_gt 4106
_reflns_number_total 5145
_reflns_threshold_expression 'I > 2\s(I)'
_cod_data_source_file c5dt02790j2.cif
_cod_data_source_block '[Re(CO)3(bipy)(nHo)(CO)3]CF3SO3'
_cod_depositor_comments 'Adding full bibliography for 7036408--7036409.cif.'
_cod_original_cell_volume 1987.9(3)
_cod_database_code 7036409
_shelx_space_group_comment
;
The symmetry employed for this shelxl refinement is uniquely defined
by the following loop, which should always be used as a source of
symmetry information in preference to the above space-group names.
They are only intended as comments.
;
_shelx_estimated_absorpt_t_min 0.435
_shelx_estimated_absorpt_t_max 0.768
_exptl_absorpt_correction_t_ave 0.7068
_shelxl_version_number 2014-3

loop_
_space_group_symop_operation_xyz
'x, y, z'
'-y, x-y, z+1/3'
'-x+y, -x, z+2/3'

loop_
_atom_site_label
_atom_site_type_symbol
_atom_site_fract_x
_atom_site_fract_y
_atom_site_fract_z
_atom_site_U_iso_or_equiv
_atom_site_adp_type
_atom_site_occupancy
_atom_site_site_symmetry_order
_atom_site_calc_flag
_atom_site_refinement_flags_posn
_atom_site_refinement_flags_adp
C1 C 0.584(2) 0.322(2) 0.7354(17) 0.086(6) Uani 1 1 d . .
C2 C 0.4372(14) 0.1574(17) 0.8463(19) 0.079(5) Uani 1 1 d . .
C3 C 0.4434(16) 0.3245(19) 0.897(2) 0.093(6) Uani 1 1 d . .
C4 C 0.220(3) -0.294(3) 0.622(4) 0.140(10) Uiso 1 1 d . .
C11 C 0.4264(16) 0.3316(17) 0.4535(18) 0.081(5) Uani 1 1 d . .
C12 C 0.4171(19) 0.389(2) 0.359(3) 0.107(8) Uani 1 1 d . .
H12 H 0.4107 0.3698 0.2691 0.128 Uiso 1 1 calc R U
C13 C 0.417(2) 0.477(3) 0.393(3) 0.114(8) Uani 1 1 d . .
H13 H 0.4136 0.5182 0.3270 0.137 Uiso 1 1 calc R U
C14 C 0.4214(19) 0.5026(19) 0.519(4) 0.112(9) Uani 1 1 d . .
H14 H 0.4195 0.5611 0.5419 0.134 Uiso 1 1 calc R U
C15 C 0.4289(15) 0.4430(14) 0.619(2) 0.088(5) Uani 1 1 d . .
H15 H 0.4336 0.4622 0.7087 0.105 Uiso 1 1 calc R U
C16 C 0.4263(15) 0.2383(17) 0.427(2) 0.081(5) Uani 1 1 d . .
C17 C 0.4234(19) 0.198(2) 0.303(2) 0.108(8) Uani 1 1 d . .
H17 H 0.4260 0.2344 0.2265 0.130 Uiso 1 1 calc R U
C18 C 0.416(2) 0.102(3) 0.289(2) 0.112(8) Uani 1 1 d . .
H18 H 0.4126 0.0751 0.2037 0.135 Uiso 1 1 calc R U
C19 C 0.415(2) 0.047(2) 0.403(3) 0.108(8) Uani 1 1 d . .
H19 H 0.4105 -0.0160 0.3955 0.130 Uiso 1 1 calc R U
C21 C 0.2140(14) 0.2227(16) 0.7300(18) 0.072(4) Uani 1 1 d . .
H21 H 0.2504 0.2934 0.7340 0.087 Uiso 1 1 calc R U
C22 C 0.1106(16) 0.1755(15) 0.7296(18) 0.073(4) Uani 1 1 d . .
H22 H 0.0779 0.2135 0.7333 0.088 Uiso 1 1 calc R U
C23 C 0.0544(14) 0.0695(15) 0.7235(16) 0.066(4) Uani 1 1 d . .
C24 C -0.0549(17) -0.0099(16) 0.7209(16) 0.073(5) Uani 1 1 d . .
C25 C -0.1431(17) -0.0036(18) 0.718(2) 0.087(6) Uani 1 1 d . .
H25 H -0.1424 0.0581 0.7150 0.104 Uiso 1 1 calc R U
C26 C -0.2272(17) -0.092(2) 0.719(3) 0.090(7) Uani 1 1 d . .
H26 H -0.2878 -0.0903 0.7220 0.108 Uiso 1 1 calc R U
C27 C -0.236(2) -0.193(2) 0.716(2) 0.095(7) Uani 1 1 d . .
H27 H -0.2986 -0.2524 0.7129 0.114 Uiso 1 1 calc R U
C28 C -0.1457(17) -0.195(2) 0.719(2) 0.090(6) Uani 1 1 d . .
H28 H -0.1448 -0.2563 0.7209 0.108 Uiso 1 1 calc R U
C29 C -0.0551(13) -0.0995(16) 0.7191(15) 0.071(4) Uani 1 1 d . .
C110 C 0.4219(15) 0.0911(17) 0.525(2) 0.090(5) Uani 1 1 d . .
H110 H 0.4240 0.0570 0.6011 0.108 Uiso 1 1 calc R U
C210 C 0.1111(13) 0.0189(14) 0.7203(15) 0.065(4) Uani 1 1 d . .
C211 C 0.2161(14) 0.0708(16) 0.7178(17) 0.072(4) Uani 1 1 d . .
H211 H 0.2511 0.0352 0.7110 0.086 Uiso 1 1 calc R U
N11 N 0.4295(13) 0.3564(13) 0.5853(16) 0.084(4) Uani 1 1 d . .
N12 N 0.4253(11) 0.1805(13) 0.5401(13) 0.077(4) Uani 1 1 d . .
N21 N 0.2674(12) 0.1725(12) 0.7251(14) 0.073(4) Uani 1 1 d . .
N22 N 0.0443(12) -0.0844(12) 0.7171(15) 0.072(4) Uani 1 1 d . .
H22A H 0.0605 -0.1313 0.7143 0.087 Uiso 1 1 calc R U
O1 O 0.6711(11) 0.3625(14) 0.7410(16) 0.103(5) Uani 1 1 d . .
O2 O 0.4363(13) 0.0933(13) 0.9280(15) 0.097(4) Uani 1 1 d . .
O3 O 0.4469(14) 0.3641(15) 0.9976(16) 0.111(5) Uani 1 1 d . .
O4 O 0.2806(18) -0.1142(17) 0.686(3) 0.155(9) Uani 1 1 d . .
O5 O 0.1033(16) -0.2373(16) 0.720(3) 0.139(8) Uani 1 1 d . .
O6 O 0.235(2) -0.240(2) 0.865(2) 0.169(10) Uani 1 1 d . .
F1 F 0.3087(12) -0.2898(17) 0.635(3) 0.177(9) Uani 1 1 d . .
F2 F 0.199(3) -0.278(4) 0.502(4) 0.29(2) Uani 1 1 d . .
F3 F 0.1494(19) -0.3937(17) 0.664(5) 0.25(2) Uani 1 1 d . .
S1 S 0.2060(5) -0.2113(5) 0.7329(8) 0.1072(19) Uani 1 1 d . .
Re Re 0.43721(5) 0.25338(5) 0.73396(7) 0.0690(3) Uani 1 1 d . .

loop_
_atom_site_aniso_label
_atom_site_aniso_U_11
_atom_site_aniso_U_22
_atom_site_aniso_U_33
_atom_site_aniso_U_23
_atom_site_aniso_U_13
_atom_site_aniso_U_12
C1 0.110(18) 0.113(16) 0.052(9) 0.010(9) -0.009(9) 0.068(15)
C2 0.063(9) 0.088(12) 0.079(10) -0.021(9) -0.006(8) 0.033(9)
C3 0.082(13) 0.114(16) 0.085(14) 0.020(12) -0.007(10) 0.050(12)
C11 0.082(12) 0.094(13) 0.061(10) 0.014(9) 0.001(8) 0.040(10)
C12 0.087(14) 0.13(2) 0.087(14) 0.019(14) 0.000(11) 0.038(14)
C13 0.108(19) 0.12(2) 0.12(2) 0.035(18) -0.004(15) 0.062(16)
C14 0.096(16) 0.077(13) 0.15(3) 0.030(15) 0.008(15) 0.032(12)
C15 0.084(12) 0.072(11) 0.109(14) 0.013(10) 0.008(11) 0.040(9)
C16 0.075(11) 0.094(14) 0.058(9) -0.004(9) -0.002(8) 0.030(10)
C17 0.099(16) 0.14(2) 0.061(11) 0.015(13) 0.007(10) 0.044(15)
C18 0.13(2) 0.14(2) 0.068(12) -0.016(13) 0.007(12) 0.063(18)
C19 0.100(17) 0.12(2) 0.107(19) -0.022(15) 0.017(13) 0.053(16)
C21 0.070(10) 0.080(11) 0.077(10) 0.006(8) -0.002(8) 0.045(9)
C22 0.090(12) 0.083(12) 0.064(9) 0.007(9) 0.007(9) 0.055(11)
C23 0.074(10) 0.076(11) 0.049(7) 0.001(7) 0.004(7) 0.038(9)
C24 0.095(13) 0.097(13) 0.046(7) -0.006(8) -0.003(8) 0.063(12)
C25 0.085(13) 0.096(14) 0.073(11) 0.003(10) -0.013(10) 0.041(12)
C26 0.074(12) 0.117(19) 0.077(12) -0.010(11) -0.003(9) 0.047(13)
C27 0.105(18) 0.099(17) 0.070(11) 0.002(11) 0.007(11) 0.043(14)
C28 0.077(13) 0.113(17) 0.063(10) 0.003(10) 0.002(9) 0.035(12)
C29 0.069(10) 0.096(13) 0.048(7) 0.006(8) 0.001(7) 0.041(9)
C110 0.078(12) 0.096(14) 0.087(12) 0.002(11) 0.011(10) 0.037(10)
C210 0.070(9) 0.081(11) 0.047(7) 0.000(7) -0.003(6) 0.039(8)
C211 0.075(10) 0.088(12) 0.056(8) 0.001(8) 0.000(8) 0.043(10)
N11 0.080(9) 0.076(9) 0.083(10) 0.007(8) -0.011(8) 0.028(8)
N12 0.073(8) 0.094(11) 0.053(7) 0.005(7) 0.006(6) 0.033(8)
N21 0.073(9) 0.074(9) 0.062(8) 0.010(6) 0.009(6) 0.030(7)
N22 0.077(9) 0.074(9) 0.064(8) -0.004(7) -0.002(7) 0.036(8)
O1 0.063(8) 0.134(13) 0.097(10) 0.001(9) 0.000(7) 0.039(8)
O2 0.108(10) 0.105(10) 0.092(9) 0.029(8) 0.000(8) 0.064(9)
O3 0.125(12) 0.141(14) 0.073(9) -0.030(9) 0.001(8) 0.070(11)
O4 0.124(15) 0.101(13) 0.21(3) 0.053(15) 0.026(17) 0.035(12)
O5 0.099(12) 0.124(15) 0.21(2) -0.022(15) -0.036(13) 0.066(12)
O6 0.18(2) 0.22(3) 0.132(17) 0.030(17) -0.017(16) 0.12(2)
F1 0.087(10) 0.179(18) 0.27(3) -0.036(18) 0.013(13) 0.074(11)
F2 0.21(3) 0.48(7) 0.17(2) -0.12(4) -0.06(2) 0.17(4)
F3 0.117(15) 0.105(14) 0.50(7) -0.07(2) 0.01(3) 0.024(12)
S1 0.092(4) 0.095(4) 0.140(5) 0.012(4) 0.006(4) 0.050(3)
Re 0.0704(5) 0.0765(5) 0.0579(4) 0.0053(3) -0.0007(3) 0.0350(4)

loop_
_atom_type_symbol
_atom_type_description
_atom_type_scat_dispersion_real
_atom_type_scat_dispersion_imag
_atom_type_scat_source
C C 0.0033 0.0016 'International Tables Vol C Tables 4.2.6.8 and 6.1.1.4'
H H 0.0000 0.0000 'International Tables Vol C Tables 4.2.6.8 and 6.1.1.4'
N N 0.0061 0.0033 'International Tables Vol C Tables 4.2.6.8 and 6.1.1.4'
O O 0.0106 0.0060 'International Tables Vol C Tables 4.2.6.8 and 6.1.1.4'
F F 0.0171 0.0103 'International Tables Vol C Tables 4.2.6.8 and 6.1.1.4'
S S 0.1246 0.1234 'International Tables Vol C Tables 4.2.6.8 and 6.1.1.4'
Re Re -1.0185 7.2310 'International Tables Vol C Tables 4.2.6.8 and 6.1.1.4'

loop_
_exptl_crystal_face_index_h
_exptl_crystal_face_index_k
_exptl_crystal_face_index_l
_exptl_crystal_face_perp_dist
3 1 0 0.0280
-3 -1 0 0.0310
4 -1 0 0.0340
-5 1 0 0.0340
8 -2 -3 0.0520
0 0 1 0.0980
0 0 -1 0.1130
1 -3 0 0.0310
-1 3 0 0.0350

loop_
_geom_angle_atom_site_label_1
_geom_angle_atom_site_label_2
_geom_angle_atom_site_label_3
_geom_angle
O1 C1 Re 177.5(17)
O2 C2 Re 177.4(16)
O3 C3 Re 177(2)
F2 C4 F1 115(4)
F2 C4 F3 111(4)
F1 C4 F3 103(3)
F2 C4 S1 109(3)
F1 C4 S1 113(3)
F3 C4 S1 106(3)
N11 C11 C12 120(2)
N11 C11 C16 115.5(16)
C12 C11 C16 124(2)
C13 C12 C11 120(3)
C14 C13 C12 120(3)
C13 C14 C15 120(3)
N11 C15 C14 119(2)
C17 C16 N12 117(2)
C17 C16 C11 126(2)
N12 C16 C11 117.1(17)
C16 C17 C18 121(2)
C17 C18 C19 120(2)
C110 C19 C18 117(3)
N21 C21 C22 123.9(19)
C21 C22 C23 119.1(17)
C22 C23 C210 116.1(16)
C22 C23 C24 136.7(17)
C210 C23 C24 107.2(16)
C29 C24 C23 104.8(16)
C29 C24 C25 123(2)
C23 C24 C25 131.9(19)
C26 C25 C24 114(2)
C25 C26 C27 127(2)
C26 C27 C28 117(2)
C29 C28 C27 116(2)
C24 C29 C28 123(2)
C24 C29 N22 111.8(18)
C28 C29 N22 125(2)
N12 C110 C19 123(2)
N22 C210 C211 129.2(17)
N22 C210 C23 108.5(15)
C211 C210 C23 122.3(18)
N21 C211 C210 119.8(18)
C15 N11 C11 119.4(18)
C15 N11 Re 123.1(14)
C11 N11 Re 117.5(14)
C110 N12 C16 121.0(17)
C110 N12 Re 124.3(14)
C16 N12 Re 114.6(13)
C211 N21 C21 118.7(16)
C211 N21 Re 118.8(13)
C21 N21 Re 122.4(13)
C210 N22 C29 107.7(16)
O4 S1 O5 117.2(15)
O4 S1 O6 113.0(17)
O5 S1 O6 115.8(17)
O4 S1 C4 102.6(18)
O5 S1 C4 104.5(17)
O6 S1 C4 100.7(18)
C2 Re C1 88.2(8)
C2 Re C3 84.7(9)
C1 Re C3 88.2(9)
C2 Re N12 99.9(7)
C1 Re N12 93.6(7)
C3 Re N12 175.0(8)
C2 Re N11 174.5(7)
C1 Re N11 94.3(7)
C3 Re N11 100.2(8)
N12 Re N11 75.1(6)
C2 Re N21 92.6(7)
C1 Re N21 178.1(7)
C3 Re N21 93.5(7)
N12 Re N21 84.6(6)
N11 Re N21 84.7(6)

loop_
_geom_bond_atom_site_label_1
_geom_bond_atom_site_label_2
_geom_bond_distance
C1 O1 1.15(3)
C1 Re 1.93(3)
C2 O2 1.26(3)
C2 Re 1.84(2)
C3 O3 1.16(3)
C3 Re 1.93(3)
C4 F2 1.29(5)
C4 F1 1.32(4)
C4 F3 1.41(5)
C4 S1 1.76(4)
C11 N11 1.36(2)
C11 C12 1.34(3)
C11 C16 1.44(3)
C12 C13 1.38(4)
C13 C14 1.31(5)
C14 C15 1.39(4)
C15 N11 1.36(3)
C16 C17 1.38(3)
C16 N12 1.42(3)
C17 C18 1.41(4)
C18 C19 1.40(4)
C19 C110 1.37(3)
C21 N21 1.36(2)
C21 C22 1.36(3)
C22 C23 1.39(3)
C23 C210 1.41(3)
C23 C24 1.48(3)
C24 C29 1.36(3)
C24 C25 1.39(3)
C25 C26 1.31(3)
C26 C27 1.48(3)
C27 C28 1.38(4)
C28 C29 1.42(3)
C29 N22 1.41(2)
C110 N12 1.34(3)
C210 N22 1.38(2)
C210 C211 1.38(2)
C211 N21 1.34(3)
N11 Re 2.200(16)
N12 Re 2.190(15)
N21 Re 2.233(16)
O4 S1 1.41(2)
O5 S1 1.41(2)
O6 S1 1.52(2)
